data_4122087
loop_
_publ_author_name
'Chiarella, Gina M.'
'Cotton, F. Albert'
'Murillo, Carlos A.'
'Ventura, Karen'
'Villagr\'an, Dino'
'Wang, Xiaoping'

_publ_section_title
;
 Manipulating magnetism: ru2(5+) paddlewheels devoid of axial
 interactions.
;
_journal_issue 27
_journal_name_full 'Journal of the American Chemical Society'
_journal_page_first 9580
_journal_page_last 9589
_journal_paper_doi 10.1021/ja5020647
_journal_volume 136
_journal_year 2014
_chemical_formula_moiety 'C60 H60 N8 O8 Ru2, B F4 '
_chemical_formula_sum 'C60 H60 B F4 N8 O8 Ru2'
_chemical_formula_weight 1310.11
_chemical_name_systematic
; 
 ? 
;
_space_group_IT_number 126
_symmetry_cell_setting tetragonal
_symmetry_space_group_name_Hall '-P 4a 2bc'
_symmetry_space_group_name_H-M 'P 4/n n c :2'
_atom_sites_solution_hydrogens geom
_atom_sites_solution_primary direct
_atom_sites_solution_secondary difmap
_audit_creation_method SHELXL-97
_cell_angle_alpha 90.00
_cell_angle_beta 90.00
_cell_angle_gamma 90.00
_cell_formula_units_Z 2
_cell_length_a 13.8927(5)
_cell_length_b 13.8927(5)
_cell_length_c 15.0744(11)
_cell_measurement_reflns_used 7151
_cell_measurement_temperature 298(2)
_cell_measurement_theta_max 2505
_cell_measurement_theta_min 2.7
_cell_volume 2909.5(3)
_computing_cell_refinement 'SMART (Bruker, 2001)'
_computing_data_collection 'SMART (Bruker, 2001)'
_computing_data_reduction 'SMART (Bruker, 2001)'
_computing_molecular_graphics 'SHELXL97 (Sheldrick, 2008)'
_computing_publication_material 'SHELXL97 (Sheldrick, 2008)'
_computing_structure_refinement 'SHELXL-97 (Sheldrick, 1997)'
_computing_structure_solution 'SHELXS-97 (Sheldrick, 1990)'
_diffrn_ambient_temperature 298(2)
_diffrn_measured_fraction_theta_full 0.982
_diffrn_measured_fraction_theta_max 0.982
_diffrn_measurement_device_type 'Bruker SMART 1000 CCD'
_diffrn_measurement_method '\w scans'
_diffrn_radiation_monochromator graphite
_diffrn_radiation_source 'fine-focus sealed tube'
_diffrn_radiation_type MoK\a
_diffrn_radiation_wavelength 0.71073
_diffrn_reflns_av_R_equivalents 0.0287
_diffrn_reflns_av_sigmaI/netI 0.0138
_diffrn_reflns_limit_h_max 14
_diffrn_reflns_limit_h_min -16
_diffrn_reflns_limit_k_max 16
_diffrn_reflns_limit_k_min -16
_diffrn_reflns_limit_l_max 17
_diffrn_reflns_limit_l_min -13
_diffrn_reflns_number 13579
_diffrn_reflns_theta_full 25.05
_diffrn_reflns_theta_max 25.05
_diffrn_reflns_theta_min 1.99
_diffrn_standards_decay_% 0
_diffrn_standards_interval_count 0
_diffrn_standards_interval_time 0
_diffrn_standards_number 0
_exptl_absorpt_coefficient_mu 0.594
_exptl_absorpt_correction_T_max 0.9162
_exptl_absorpt_correction_T_min 0.7971
_exptl_absorpt_correction_type multi-scan
_exptl_absorpt_process_details '(SADABS; Sheldrick, 2004)'
_exptl_crystal_colour brown
_exptl_crystal_density_diffrn 1.495
_exptl_crystal_density_method 'not measured'
_exptl_crystal_description block
_exptl_crystal_F_000 1338
_exptl_crystal_size_max 0.40
_exptl_crystal_size_mid 0.19
_exptl_crystal_size_min 0.15
_refine_diff_density_max 1.398
_refine_diff_density_min -0.688
_refine_diff_density_rms 0.092
_refine_ls_extinction_method none
_refine_ls_goodness_of_fit_ref 1.721
_refine_ls_hydrogen_treatment constr
_refine_ls_matrix_type full
_refine_ls_number_parameters 106
_refine_ls_number_reflns 1284
_refine_ls_number_restraints 43
_refine_ls_restrained_S_all 1.707
_refine_ls_R_factor_all 0.0608
_refine_ls_R_factor_gt 0.0541
_refine_ls_shift/su_max 0.000
_refine_ls_shift/su_mean 0.000
_refine_ls_structure_factor_coef Fsqd
_refine_ls_weighting_details 'calc w=1/[\s^2^(Fo^2^)+(0.0381P)^2^+4.9941P] where P=(Fo^2^+2Fc^2^)/3'
_refine_ls_weighting_scheme calc
_refine_ls_wR_factor_gt 0.1408
_refine_ls_wR_factor_ref 0.1452
_reflns_number_gt 1127
_reflns_number_total 1284
_reflns_threshold_expression >2sigma(I)
_cod_data_source_file ja5020647_si_001.cif
_cod_data_source_block Ru2(mdanif)4BF4-298K
_cod_depositor_comments 'Adding full bibliography for 4122084--4122090.cif.'
_cod_original_sg_symbol_H-M P4/nnc
_cod_database_code 4122087

loop_
_symmetry_equiv_pos_as_xyz
'x, y, z'
'-x+1/2, -y+1/2, z'
'-y+1/2, x, z'
'y, -x+1/2, z'
'-x+1/2, y, -z+1/2'
'x, -y+1/2, -z+1/2'
'y, x, -z+1/2'
'-y+1/2, -x+1/2, -z+1/2'
'-x, -y, -z'
'x-1/2, y-1/2, -z'
'y-1/2, -x, -z'
'-y, x-1/2, -z'
'x-1/2, -y, z-1/2'
'-x, y-1/2, z-1/2'
'-y, -x, z-1/2'
'y-1/2, x-1/2, z-1/2'

loop_
_atom_site_label
_atom_site_type_symbol
_atom_site_fract_x
_atom_site_fract_y
_atom_site_fract_z
_atom_site_U_iso_or_equiv
_atom_site_adp_type
_atom_site_occupancy
_atom_site_symmetry_multiplicity
_atom_site_calc_flag
_atom_site_refinement_flags
Ru1 Ru 0.2500 0.2500 0.67086(5) 0.0344(3) Uani 1 4 d S
C1 C 0.3860(4) 0.1140(4) 0.7500 0.0418(16) Uani 1 2 d S
H1A H 0.4333 0.0667 0.7500 0.050 Uiso 1 2 calc SR
N1 N 0.3640(3) 0.1583(3) 0.6749(3) 0.0394(10) Uani 1 1 d .
C12 C 0.3956(4) 0.1199(4) 0.5193(3) 0.0433(12) Uani 1 1 d .
H12A H 0.3305 0.1072 0.5109 0.052 Uiso 1 1 calc R
C16 C 0.5261(4) 0.1689(4) 0.6144(4) 0.0517(14) Uani 1 1 d .
H16A H 0.5487 0.1884 0.6696 0.062 Uiso 1 1 calc R
C14 C 0.5561(4) 0.1316(4) 0.4616(4) 0.0528(14) Uani 1 1 d .
H14A H 0.5988 0.1251 0.4144 0.063 Uiso 1 1 calc R
C15 C 0.5889(4) 0.1608(5) 0.5427(5) 0.0603(16) Uani 1 1 d .
H15A H 0.6537 0.1753 0.5501 0.072 Uiso 1 1 calc R
C11 C 0.4297(4) 0.1474(4) 0.6023(3) 0.0395(11) Uani 1 1 d .
C13 C 0.4593(4) 0.1118(4) 0.4497(4) 0.0479(13) Uani 1 1 d .
O1 O 0.4352(3) 0.0841(4) 0.3659(3) 0.0657(12) Uani 1 1 d .
C17 C 0.3378(5) 0.0592(6) 0.3495(4) 0.075(2) Uani 1 1 d .
H17A H 0.3306 0.0403 0.2887 0.113 Uiso 1 1 calc R
H17B H 0.2974 0.1138 0.3614 0.113 Uiso 1 1 calc R
H17C H 0.3196 0.0068 0.3875 0.113 Uiso 1 1 calc R
B1 B 0.7500 0.2500 0.7500 0.064(7) Uani 0.50 4 d SPDU
F1 F 0.8030(14) 0.2169(18) 0.6842(14) 0.141(11) Uani 0.25 1 d PDU
F2 F 0.8067(15) 0.1783(15) 0.7202(16) 0.141(11) Uani 0.25 1 d PD

loop_
_atom_site_aniso_label
_atom_site_aniso_U_11
_atom_site_aniso_U_22
_atom_site_aniso_U_33
_atom_site_aniso_U_23
_atom_site_aniso_U_13
_atom_site_aniso_U_12
Ru1 0.0337(3) 0.0337(3) 0.0357(5) 0.000 0.000 0.000
C1 0.040(2) 0.040(2) 0.046(4) 0.012(3) 0.012(3) 0.006(3)
N1 0.038(2) 0.039(2) 0.041(2) 0.0010(18) 0.0076(18) 0.0038(18)
C12 0.038(3) 0.045(3) 0.046(3) 0.007(2) 0.010(2) -0.001(2)
C16 0.045(3) 0.061(3) 0.049(3) 0.005(3) 0.001(3) 0.000(3)
C14 0.047(3) 0.062(4) 0.050(3) 0.009(3) 0.019(3) 0.005(3)
C15 0.039(3) 0.070(4) 0.071(4) 0.006(3) 0.014(3) 0.001(3)
C11 0.040(3) 0.038(3) 0.040(3) 0.003(2) 0.006(2) 0.004(2)
C13 0.055(3) 0.050(3) 0.039(3) 0.004(2) 0.012(3) 0.003(3)
O1 0.061(3) 0.092(3) 0.044(2) 0.000(2) 0.016(2) -0.008(2)
C17 0.073(5) 0.104(6) 0.049(3) -0.007(4) -0.003(3) -0.014(4)
B1 0.046(13) 0.094(19) 0.052(13) 0.000 0.000 0.000
F1 0.156(12) 0.139(19) 0.128(19) -0.077(17) 0.044(11) -0.007(11)
F2 0.156(12) 0.139(19) 0.128(19) -0.077(17) 0.044(11) -0.007(11)

loop_
_atom_type_symbol
_atom_type_description
_atom_type_scat_dispersion_real
_atom_type_scat_dispersion_imag
_atom_type_scat_source
C C 0.0033 0.0016 'International Tables Vol C Tables 4.2.6.8 and 6.1.1.4'
H H 0.0000 0.0000 'International Tables Vol C Tables 4.2.6.8 and 6.1.1.4'
B B 0.0013 0.0007 'International Tables Vol C Tables 4.2.6.8 and 6.1.1.4'
N N 0.0061 0.0033 'International Tables Vol C Tables 4.2.6.8 and 6.1.1.4'
O O 0.0106 0.0060 'International Tables Vol C Tables 4.2.6.8 and 6.1.1.4'
F F 0.0171 0.0103 'International Tables Vol C Tables 4.2.6.8 and 6.1.1.4'
Ru Ru -1.2594 0.8363 'International Tables Vol C Tables 4.2.6.8 and 6.1.1.4'

loop_
_geom_angle_atom_site_label_1
_geom_angle_atom_site_label_2
_geom_angle_atom_site_label_3
_geom_angle
_geom_angle_site_symmetry_1
_geom_angle_site_symmetry_3
N1 Ru1 N1 89.950(7) 3 2
N1 Ru1 N1 176.6(2) 3 4
N1 Ru1 N1 89.950(8) 2 4
N1 Ru1 N1 89.950(7) 3 .
N1 Ru1 N1 176.6(2) 2 .
N1 Ru1 N1 89.950(7) 4 .
N1 Ru1 Ru1 88.30(11) 3 5_556
N1 Ru1 Ru1 88.30(11) 2 5_556
N1 Ru1 Ru1 88.30(11) 4 5_556
N1 Ru1 Ru1 88.30(11) . 5_556
N1 C1 N1 121.2(6) . 8_556
N1 C1 H1A 119.4 . .
N1 C1 H1A 119.4 8_556 .
C1 N1 C11 117.2(4) . .
C1 N1 Ru1 119.7(4) . .
C11 N1 Ru1 122.7(3) . .
C13 C12 C11 119.3(5) . .
C13 C12 H12A 120.4 . .
C11 C12 H12A 120.4 . .
C11 C16 C15 119.1(6) . .
C11 C16 H16A 120.5 . .
C15 C16 H16A 120.5 . .
C15 C14 C13 119.9(5) . .
C15 C14 H14A 120.1 . .
C13 C14 H14A 120.1 . .
C14 C15 C16 120.6(5) . .
C14 C15 H15A 119.7 . .
C16 C15 H15A 119.7 . .
C16 C11 C12 120.5(5) . .
C16 C11 N1 119.6(5) . .
C12 C11 N1 119.9(4) . .
O1 C13 C12 124.9(5) . .
O1 C13 C14 114.5(5) . .
C12 C13 C14 120.6(5) . .
C13 O1 C17 117.6(5) . .
O1 C17 H17A 109.5 . .
O1 C17 H17B 109.5 . .
H17A C17 H17B 109.5 . .
O1 C17 H17C 109.5 . .
H17A C17 H17C 109.5 . .
H17B C17 H17C 109.5 . .
F1 B1 F1 139(3) 6_556 2_655
F1 B1 F1 112.0(14) 6_556 .
F1 B1 F1 82(2) 2_655 .
F1 B1 F1 82(2) 6_556 5_656
F1 B1 F1 112.0(14) 2_655 5_656
F1 B1 F1 139(3) . 5_656
F1 B1 F2 108.7(4) 2_655 6_556
F1 B1 F2 100.5(14) . 6_556
F1 B1 F2 109.5(4) 5_656 6_556
F1 B1 F2 109.5(4) 6_556 5_656
F1 B1 F2 100.5(14) 2_655 5_656
F1 B1 F2 108.7(4) . 5_656
F2 B1 F2 141(2) 6_556 5_656
F1 B1 F2 100.5(14) 6_556 .
F1 B1 F2 109.5(4) 2_655 .
F1 B1 F2 108.7(4) 5_656 .
F2 B1 F2 108.4(14) 6_556 .
F2 B1 F2 84.7(19) 5_656 .
F1 B1 F2 108.7(4) 6_556 2_655
F1 B1 F2 109.5(4) . 2_655
F1 B1 F2 100.5(14) 5_656 2_655
F2 B1 F2 84.7(19) 6_556 2_655
F2 B1 F2 108.4(14) 5_656 2_655
F2 B1 F2 141(2) . 2_655
F2 F1 B1 75.4(19) . .
F2 F1 F1 115(3) . 2_655
B1 F1 F1 48.8(10) . 2_655
F1 F2 B1 71.3(18) . .
F1 F2 F2 107(3) . 5_656
B1 F2 F2 47.7(9) . 5_656

loop_
_geom_bond_atom_site_label_1
_geom_bond_atom_site_label_2
_geom_bond_distance
_geom_bond_site_symmetry_2
Ru1 N1 2.033(4) 3
Ru1 N1 2.033(4) 2
Ru1 N1 2.033(4) 4
Ru1 N1 2.033(4) .
Ru1 Ru1 2.3859(14) 5_556
C1 N1 1.324(5) .
C1 N1 1.324(5) 8_556
C1 H1A 0.9300 .
N1 C11 1.433(6) .
C12 C13 1.377(7) .
C12 C11 1.392(7) .
C12 H12A 0.9300 .
C16 C11 1.384(7) .
C16 C15 1.394(8) .
C16 H16A 0.9300 .
C14 C15 1.366(9) .
C14 C13 1.386(8) .
C14 H14A 0.9300 .
C15 H15A 0.9300 .
C13 O1 1.362(7) .
O1 C17 1.418(8) .
C17 H17A 0.9600 .
C17 H17B 0.9600 .
C17 H17C 0.9600 .
B1 F1 1.318(17) 6_556
B1 F1 1.318(17) 2_655
B1 F1 1.318(17) .
B1 F1 1.318(17) 5_656
B1 F2 1.347(18) 6_556
B1 F2 1.347(18) 5_656
B1 F2 1.347(18) .
B1 F2 1.347(18) 2_655
F1 F2 0.76(6) .
F1 F1 1.74(4) 2_655
F2 F2 1.81(4) 5_656

loop_
_geom_torsion_atom_site_label_1
_geom_torsion_atom_site_label_2
_geom_torsion_atom_site_label_3
_geom_torsion_atom_site_label_4
_geom_torsion
_geom_torsion_site_symmetry_1
_geom_torsion_site_symmetry_4
N1 C1 N1 C11 165.3(4) 8_556 .
N1 C1 N1 Ru1 -7.35(14) 8_556 .
N1 Ru1 N1 C1 102.8(3) 3 .
N1 Ru1 N1 C1 -73.8(3) 4 .
Ru1 Ru1 N1 C1 14.5(3) 5_556 .
N1 Ru1 N1 C11 -69.5(4) 3 .
N1 Ru1 N1 C11 113.9(3) 4 .
Ru1 Ru1 N1 C11 -157.8(4) 5_556 .
C13 C14 C15 C16 1.3(9) . .
C11 C16 C15 C14 -0.3(9) . .
C15 C16 C11 C12 -1.2(8) . .
C15 C16 C11 N1 -178.1(5) . .
C13 C12 C11 C16 1.7(8) . .
C13 C12 C11 N1 178.6(5) . .
C1 N1 C11 C16 -53.4(6) . .
Ru1 N1 C11 C16 119.1(5) . .
C1 N1 C11 C12 129.7(5) . .
Ru1 N1 C11 C12 -57.8(6) . .
C11 C12 C13 O1 178.9(5) . .
C11 C12 C13 C14 -0.7(8) . .
C15 C14 C13 O1 179.5(6) . .
C15 C14 C13 C12 -0.8(9) . .
C12 C13 O1 C17 -1.8(9) . .
C14 C13 O1 C17 177.8(6) . .
F1 B1 F1 F2 75(2) 6_556 .
F1 B1 F1 F2 -145(3) 2_655 .
F1 B1 F1 F2 -29.5(19) 5_656 .
F2 B1 F1 F2 108(3) 6_556 .
F2 B1 F1 F2 -46(3) 5_656 .
F2 B1 F1 F2 -164.4(16) 2_655 .
F1 B1 F1 F1 -140(2) 6_556 2_655
F1 B1 F1 F1 115.1(13) 5_656 2_655
F2 B1 F1 F1 -107.7(5) 6_556 2_655
F2 B1 F1 F1 99(2) 5_656 2_655
F2 B1 F1 F1 145(3) . 2_655
F2 B1 F1 F1 -20(2) 2_655 2_655
F1 F1 F2 B1 -28.8(16) 2_655 .
B1 F1 F2 F2 32.0(13) . 5_656
F1 F1 F2 F2 3(2) 2_655 5_656
F1 B1 F2 F1 -114(3) 6_556 .
F1 B1 F2 F1 37(3) 2_655 .
F1 B1 F2 F1 160.1(18) 5_656 .
F2 B1 F2 F1 -81(2) 6_556 .
F2 B1 F2 F1 137(3) 5_656 .
F2 B1 F2 F1 24(2) 2_655 .
F1 B1 F2 F2 108.9(5) 6_556 5_656
F1 B1 F2 F2 -99(2) 2_655 5_656
F1 B1 F2 F2 -137(3) . 5_656
F1 B1 F2 F2 23(2) 5_656 5_656
F2 B1 F2 F2 142(2) 6_556 5_656
F2 B1 F2 F2 -112.8(12) 2_655 5_656
